data_7232366
loop_
_publ_author_name
'Tiihonen, Antti'
'Lahtinen, Manu'

_publ_section_title
;
 In-depth structural analysis of lanthanoid coordination networks based on
 a flexible tripodal zwitterionic isonicotinate ligand
;
_journal_issue 14
_journal_name_full CrystEngComm
_journal_page_first 2286
_journal_paper_doi 10.1039/C8CE01015C
_journal_volume 21
_journal_year 2019
_chemical_formula_moiety 'C30 H31 N3 Nd O8, 2.31(Br), 0.69(C F3 O3 S)'
_chemical_formula_sum 'C30.68 H53 Br2.32 F2.06 N3 Nd O21.06 S0.69'
_chemical_formula_weight 1191.27
_space_group_crystal_system triclinic
_space_group_IT_number 2
_space_group_name_Hall '-P 1'
_space_group_name_H-M_alt 'P -1'
_symmetry_space_group_name_Hall '-P 1'
_symmetry_space_group_name_H-M 'P -1'
_atom_sites_solution_hydrogens mixed
_atom_sites_solution_primary iterative
_audit_creation_date 2018-03-26
_audit_creation_method
;
Olex2 1.2
(compiled 2017.08.10 svn.r3458 for OlexSys, GUI svn.r5381)
;
_audit_update_record
;
2018-03-29 deposited with the CCDC.    2019-02-18 downloaded from the CCDC.
;
_cell_angle_alpha 106.854(4)
_cell_angle_beta 103.019(4)
_cell_angle_gamma 99.792(4)
_cell_formula_units_Z 2
_cell_length_a 9.5721(4)
_cell_length_b 14.4092(6)
_cell_length_c 18.7321(7)
_cell_measurement_reflns_used 8266
_cell_measurement_temperature 120.01(10)
_cell_measurement_theta_max 76.3980
_cell_measurement_theta_min 3.2780
_cell_volume 2331.09(19)
_computing_cell_refinement 'CrysAlisPro 1.171.38.43 (Rigaku OD, 2015)'
_computing_data_collection 'CrysAlisPro 1.171.38.43 (Rigaku OD, 2015)'
_computing_data_reduction 'CrysAlisPro 1.171.38.43 (Rigaku OD, 2015)'
_computing_molecular_graphics 'Olex2 (Dolomanov et al., 2009)'
_computing_publication_material 'Olex2 (Dolomanov et al., 2009)'
_computing_structure_refinement 'ShelXL (Sheldrick, 2015)'
_computing_structure_solution
;
Superflip (Palatinus & Chapuis, 2007;Palatinus & van der Lee, 2008;
Palatinus et al., 2012)
;
_diffrn_ambient_environment N~2~
_diffrn_ambient_temperature 120.01(10)
_diffrn_detector 'CCD plate'
_diffrn_detector_area_resol_mean 10.3953
_diffrn_detector_type Atlas
_diffrn_measured_fraction_theta_full 0.994
_diffrn_measured_fraction_theta_max 0.994
_diffrn_measurement_details
;
List of Runs (angles in degrees, time in seconds):

  # Type    Start    End  Width  t~exp~   \w     \q     \k     \f   Frames
#--------------------------------------------------------------------------
  1  \w      2.00  83.00   1.00    1.50    --   41.90 -99.00 -60.00   81
  2  \w     30.00 151.00   1.00    4.50    --  112.00 -15.00 -30.00  121
  3  \w     97.00 145.00   1.00    4.50    --  112.00 -77.00   0.00   48
  4  \w    101.00 137.00   1.00    4.50    --  112.00 -30.00 120.00   36
  5  \w     88.00 175.00   1.00    4.50    --  112.00  45.00 150.00   87
  6  \w     78.00 151.00   1.00    4.50    --  112.00 178.00  60.00   73
  7  \w     43.00  95.00   1.00    4.50    --  112.00 -30.00 120.00   52
  8  \w     47.00 116.00   1.00    4.50    --  112.00-111.00  90.00   69
  9  \w     36.00  83.00   1.00    4.50    --  112.00 -77.00   0.00   47
 10  \w     29.00 109.00   1.00    4.50    --  112.00 -94.00-180.00   80
 11  \w     47.00 133.00   1.00    4.50    --  112.00 -45.00-180.00   86
 12  \w    -68.00  31.00   1.00    1.50    --  -41.90  57.00-150.00   99
 13  \w   -115.00 -28.00   1.00    1.50    --  -41.90 -37.00  60.00   87
 14  \w   -113.00 -18.00   1.00    1.50    --  -41.90 -37.00 -30.00   95
;
_diffrn_measurement_device 'four-circle diffractometer'
_diffrn_measurement_device_type 'SuperNova, Dual, Cu at zero, Atlas'
_diffrn_measurement_method '\w scans'
_diffrn_orient_matrix_type 'CrysAlisPro convention (1999,Acta A55,543-557)'
_diffrn_orient_matrix_UB_11 -0.1392943000
_diffrn_orient_matrix_UB_12 -0.0849328000
_diffrn_orient_matrix_UB_13 -0.0196797000
_diffrn_orient_matrix_UB_21 -0.0500447000
_diffrn_orient_matrix_UB_22 0.0661932000
_diffrn_orient_matrix_UB_23 0.0651734000
_diffrn_orient_matrix_UB_31 -0.0850732000
_diffrn_orient_matrix_UB_32 0.0416423000
_diffrn_orient_matrix_UB_33 -0.0585961000
_diffrn_radiation_monochromator mirror
_diffrn_radiation_probe x-ray
_diffrn_radiation_type CuK\a
_diffrn_radiation_wavelength 1.54184
_diffrn_reflns_av_R_equivalents 0.0310
_diffrn_reflns_av_unetI/netI 0.0477
_diffrn_reflns_Laue_measured_fraction_full 0.994
_diffrn_reflns_Laue_measured_fraction_max 0.994
_diffrn_reflns_limit_h_max 10
_diffrn_reflns_limit_h_min -11
_diffrn_reflns_limit_k_max 17
_diffrn_reflns_limit_k_min -17
_diffrn_reflns_limit_l_max 17
_diffrn_reflns_limit_l_min -22
_diffrn_reflns_number 14235
_diffrn_reflns_point_group_measured_fraction_full 0.994
_diffrn_reflns_point_group_measured_fraction_max 0.994
_diffrn_reflns_theta_full 67.684
_diffrn_reflns_theta_max 67.999
_diffrn_reflns_theta_min 2.576
_diffrn_source 'micro-focus sealed X-ray tube'
_diffrn_source_type 'SuperNova (Cu) X-ray Source'
_exptl_absorpt_coefficient_mu 11.862
_exptl_absorpt_correction_T_max 0.487
_exptl_absorpt_correction_T_min 0.204
_exptl_absorpt_correction_type gaussian
_exptl_absorpt_process_details
;
CrysAlisPro 1.171.38.43 (Rigaku Oxford Diffraction, 2015)
Numerical absorption correction based on gaussian integration over
            a multifaceted crystal model
Empirical absorption correction using spherical harmonics,
 implemented in SCALE3 ABSPACK scaling algorithm.
;
_exptl_crystal_colour 'clear colourless'
_exptl_crystal_colour_lustre clear
_exptl_crystal_colour_primary colourless
_exptl_crystal_density_diffrn 1.697
_exptl_crystal_description block
_exptl_crystal_F_000 1194
_exptl_crystal_size_max 0.145
_exptl_crystal_size_mid 0.095
_exptl_crystal_size_min 0.063
_refine_diff_density_max 2.889
_refine_diff_density_min -2.830
_refine_diff_density_rms 0.169
_refine_ls_extinction_method none
_refine_ls_goodness_of_fit_ref 1.047
_refine_ls_hydrogen_treatment constr
_refine_ls_matrix_type full
_refine_ls_number_parameters 484
_refine_ls_number_reflns 8450
_refine_ls_number_restraints 0
_refine_ls_restrained_S_all 1.047
_refine_ls_R_factor_all 0.0642
_refine_ls_R_factor_gt 0.0612
_refine_ls_shift/su_max 0.002
_refine_ls_shift/su_mean 0.000
_refine_ls_structure_factor_coef Fsqd
_refine_ls_weighting_details 'w=1/[\s^2^(Fo^2^)+(0.1163P)^2^+9.8672P] where P=(Fo^2^+2Fc^2^)/3'
_refine_ls_weighting_scheme calc
_refine_ls_wR_factor_gt 0.1752
_refine_ls_wR_factor_ref 0.1788
_reflns_Friedel_coverage 0.000
_reflns_number_gt 7892
_reflns_number_total 8450
_reflns_threshold_expression 'I > 2\s(I)'
_cod_data_source_file c8ce01015c2.cif
_cod_data_source_block jj003_br_nd_otf_h2o_acet_red3
_cod_depositor_comments 'Adding full bibliography for 7232365--7232385.cif.'
_cod_original_cell_volume 2331.09(18)
_cod_database_code 7232366
_shelx_shelxl_version_number 2018/1
_chemical_oxdiff_formula 'C21 H25 O12 N3 F12 S3 Br1 Nd1'
_chemical_oxdiff_usercomment 'clear colorless block'
_shelx_space_group_comment
;
The symmetry employed for this shelxl refinement is uniquely defined
by the following loop, which should always be used as a source of
symmetry information in preference to the above space-group names.
They are only intended as comments.
;
_reflns_odcompleteness_completeness 99.45
_reflns_odcompleteness_iscentric 1
_reflns_odcompleteness_theta 66.97
_olex2_refinement_description
;
1. Fixed Uiso
 At 1.2 times of:
  All C(H) groups, All C(H,H) groups
 At 1.5 times of:
  All C(H,H,H) groups, All O(H,H) groups
2. Others
 Sof(Br3B)=1-FVAR(1)
 Sof(S1A)=Sof(F7A)=Sof(F6A)=Sof(O4A)=Sof(O3A)=Sof(F8A)=Sof(O2A)=Sof(C5A)=FVAR(1)
3.a Rotating group:
 O2W(H2WA,H2WB), O1W(H1WA,H1WB)
3.b Secondary CH2 refined with riding coordinates:
 C30(H30A,H30B), C20(H20A,H20B), C10(H10A,H10B)
3.c Aromatic/amide H refined with riding coordinates:
 C15(H15), C33(H33), C22(H22), C16(H16), C25(H25), C13(H13), C12(H12),
 C32(H32), C35(H35), C36(H36), C26(H26), C23(H23)
3.d Idealised Me refined as rotating group:
 C9(H9A,H9B,H9C), C7(H7A,H7B,H7C), C8(H8A,H8B,H8C)
;
_olex2_submission_special_instructions 'No special instructions were received'
_oxdiff_exptl_absorpt_empirical_details
;
Empirical correction (ABSPACK) includes:
- Absorption correction using spherical harmonics
- Frame scaling
;
_oxdiff_exptl_absorpt_empirical_full_max 1.380
_oxdiff_exptl_absorpt_empirical_full_min 0.706

loop_
_space_group_symop_operation_xyz
'x, y, z'
'-x, -y, -z'

loop_
_atom_site_label
_atom_site_type_symbol
_atom_site_fract_x
_atom_site_fract_y
_atom_site_fract_z
_atom_site_U_iso_or_equiv
_atom_site_adp_type
_atom_site_occupancy
_atom_site_site_symmetry_order
_atom_site_calc_flag
_atom_site_refinement_flags_posn
_atom_site_refinement_flags_occupancy
_atom_site_disorder_assembly
_atom_site_disorder_group
Nd1 Nd 0.27757(4) -0.00925(2) 0.50570(2) 0.02151(13) Uani 1 1 d . . . .
Br2 Br 0.70061(10) 0.57433(8) 1.19803(6) 0.0506(3) Uani 1 1 d . . . .
Br1 Br 0.22339(14) -0.07615(9) 0.81162(6) 0.0612(3) Uani 1 1 d . . . .
S1A S -0.2008(6) 0.2622(4) 0.8979(2) 0.0242(11) Uani 0.686(7) 1 d . P A 1
O18 O 0.1322(5) 0.0481(4) 0.5890(2) 0.0270(10) Uani 1 1 d . . . .
O28 O 0.6210(6) 0.0604(4) 1.3812(3) 0.0343(11) Uani 1 1 d . . . .
O29 O 0.4285(6) 0.0297(4) 1.4247(3) 0.0293(10) Uani 1 1 d . . . .
O19 O -0.0751(5) 0.0748(4) 0.6164(3) 0.0319(11) Uani 1 1 d . . . .
F7A F -0.0919(8) 0.1135(5) 0.9263(4) 0.0435(17) Uani 0.686(7) 1 d . P A 1
C6 C 0.2565(8) 0.3717(5) 1.0440(4) 0.0296(14) Uani 1 1 d . . . .
F6A F -0.3272(8) 0.0873(6) 0.9120(4) 0.0501(19) Uani 0.686(7) 1 d . P A 1
N31 N 0.1884(6) 0.5520(4) 1.1936(3) 0.0263(12) Uani 1 1 d . . . .
C14 C 0.1446(7) 0.1297(4) 0.7206(3) 0.0209(12) Uani 1 1 d . . . .
C27 C 0.4875(8) 0.0546(5) 1.3772(4) 0.0286(14) Uani 1 1 d . . . .
N21 N 0.2198(7) 0.1150(4) 1.1902(3) 0.0275(12) Uani 1 1 d . . . .
O4A O -0.3145(9) 0.3008(6) 0.9244(5) 0.0364(18) Uani 0.686(7) 1 d . P A 1
N11 N 0.2955(7) 0.2186(5) 0.8753(3) 0.0279(12) Uani 1 1 d . . . .
C15 C 0.0719(8) 0.1675(5) 0.7747(4) 0.0251(13) Uani 1 1 d . . . .
H15 H -0.031455 0.162106 0.758550 0.030 Uiso 1 1 calc R . . .
C5 C 0.1771(8) 0.3808(5) 1.0989(4) 0.0250(13) Uani 1 1 d . . . .
C34 C 0.3376(8) 0.7174(5) 1.3230(4) 0.0255(13) Uani 1 1 d . . . .
C3 C 0.1810(9) 0.2135(5) 1.0983(4) 0.0302(15) Uani 1 1 d . . . .
C17 C 0.0603(7) 0.0808(4) 0.6346(3) 0.0212(12) Uani 1 1 d . . . .
C33 C 0.4149(7) 0.6631(5) 1.2803(4) 0.0255(13) Uani 1 1 d . . . .
H33 H 0.519973 0.683677 1.295047 0.031 Uiso 1 1 calc R . . .
C24 C 0.3930(9) 0.0773(5) 1.3118(4) 0.0309(15) Uani 1 1 d . . . .
C30 C 0.1052(8) 0.4671(5) 1.1188(4) 0.0285(14) Uani 1 1 d . . . .
H30A H 0.092576 0.494184 1.075487 0.034 Uiso 1 1 calc R . . .
H30B H 0.005164 0.440552 1.121849 0.034 Uiso 1 1 calc R . . .
C22 C 0.3652(10) 0.1412(8) 1.2070(5) 0.046(2) Uani 1 1 d . . . .
H22 H 0.408664 0.172895 1.176460 0.055 Uiso 1 1 calc R . . .
C1 C 0.2979(8) 0.2829(6) 1.0166(4) 0.0314(15) Uani 1 1 d . . . .
C16 C 0.1518(8) 0.2125(5) 0.8515(4) 0.0275(14) Uani 1 1 d . . . .
H16 H 0.103371 0.239873 0.888642 0.033 Uiso 1 1 calc R . . .
O3A O -0.0567(10) 0.3235(6) 0.9316(5) 0.0369(19) Uani 0.686(7) 1 d . P A 1
C25 C 0.2413(9) 0.0509(6) 1.2942(4) 0.0378(17) Uani 1 1 d . . . .
H25 H 0.195179 0.019139 1.323902 0.045 Uiso 1 1 calc R . . .
C20 C 0.1205(9) 0.1258(5) 1.1205(4) 0.0354(17) Uani 1 1 d . . . .
H20A H 0.024953 0.132194 1.130689 0.042 Uiso 1 1 calc R . . .
H20B H 0.100085 0.063597 1.075417 0.042 Uiso 1 1 calc R . . .
C13 C 0.2945(8) 0.1381(5) 0.7461(4) 0.0290(14) Uani 1 1 d . . . .
H13 H 0.345842 0.112831 0.709872 0.035 Uiso 1 1 calc R . . .
C12 C 0.3696(8) 0.1835(7) 0.8245(4) 0.0368(17) Uani 1 1 d . . . .
H12 H 0.473035 0.189964 0.842390 0.044 Uiso 1 1 calc R . . .
C32 C 0.3401(8) 0.5798(5) 1.2168(4) 0.0274(14) Uani 1 1 d . . . .
H32 H 0.393575 0.540906 1.188630 0.033 Uiso 1 1 calc R . . .
C4 C 0.1430(8) 0.3035(5) 1.1283(4) 0.0284(14) Uani 1 1 d . . . .
C35 C 0.1826(8) 0.6858(6) 1.3000(4) 0.0313(15) Uani 1 1 d . . . .
H35 H 0.127415 0.720526 1.329787 0.038 Uiso 1 1 calc R . . .
C36 C 0.1117(8) 0.6045(5) 1.2343(4) 0.0280(14) Uani 1 1 d . . . .
H36 H 0.006429 0.584898 1.217185 0.034 Uiso 1 1 calc R . . .
F8A F -0.1662(9) 0.1921(6) 1.0186(4) 0.0506(19) Uani 0.686(7) 1 d . P A 1
C26 C 0.1564(9) 0.0708(6) 1.2329(5) 0.0373(17) Uani 1 1 d . . . .
H26 H 0.051409 0.052808 1.220846 0.045 Uiso 1 1 calc R . . .
C23 C 0.4570(10) 0.1236(8) 1.2681(5) 0.046(2) Uani 1 1 d . . . .
H23 H 0.561718 0.143156 1.279376 0.055 Uiso 1 1 calc R . . .
C2 C 0.2578(9) 0.2022(5) 1.0420(4) 0.0326(16) Uani 1 1 d . . . .
C10 C 0.3871(8) 0.2718(6) 0.9594(4) 0.0347(16) Uani 1 1 d . . . .
H10A H 0.460589 0.234232 0.972873 0.042 Uiso 1 1 calc R . . .
H10B H 0.442550 0.339262 0.964741 0.042 Uiso 1 1 calc R . . .
C9 C 0.2955(11) 0.4569(6) 1.0145(5) 0.046(2) Uani 1 1 d . . . .
H9A H 0.234851 0.438856 0.960434 0.069 Uiso 1 1 calc GR . . .
H9B H 0.400580 0.469676 1.016737 0.069 Uiso 1 1 calc GR . . .
H9C H 0.276419 0.517280 1.047055 0.069 Uiso 1 1 calc GR . . .
C7 C 0.2967(13) 0.1050(7) 1.0080(5) 0.053(2) Uani 1 1 d . . . .
H7A H 0.276905 0.061044 1.037769 0.080 Uiso 1 1 calc GR . . .
H7B H 0.401948 0.118682 1.010647 0.080 Uiso 1 1 calc GR . . .
H7C H 0.236562 0.072192 0.953485 0.080 Uiso 1 1 calc GR . . .
C8 C 0.0646(9) 0.3165(6) 1.1916(4) 0.0333(15) Uani 1 1 d . . . .
H8A H 0.091247 0.387416 1.224166 0.050 Uiso 1 1 calc GR . . .
H8B H 0.095072 0.276723 1.223919 0.050 Uiso 1 1 calc GR . . .
H8C H -0.042846 0.293902 1.167314 0.050 Uiso 1 1 calc GR . . .
O2A O -0.2459(11) 0.1999(7) 0.8160(5) 0.045(2) Uani 0.686(7) 1 d . P A 1
C5A C -0.1995(13) 0.1576(8) 0.9401(7) 0.035(2) Uani 0.686(7) 1 d . P A 1
O39 O 0.5459(5) 0.8524(3) 1.4008(3) 0.0289(10) Uani 1 1 d . . . .
O38 O 0.3354(6) 0.8416(4) 1.4352(3) 0.0321(11) Uani 1 1 d . . . .
C37 C 0.4148(8) 0.8127(5) 1.3926(4) 0.0278(14) Uani 1 1 d . . . .
O2W O 0.2090(7) 0.1360(5) 0.4746(3) 0.0448(14) Uani 1 1 d . . . .
H2WA H 0.219092 0.134932 0.429041 0.067 Uiso 1 1 d GR . . .
H2WB H 0.265822 0.192452 0.509802 0.067 Uiso 1 1 d GR . . .
O1W O 0.1049(7) -0.1634(4) 0.5049(3) 0.0398(13) Uani 1 1 d . . . .
H1WA H 0.151427 -0.209694 0.505816 0.060 Uiso 1 1 d GR . . .
H1WB H 0.030287 -0.185903 0.463258 0.060 Uiso 1 1 d GR . . .
Br3B Br -0.1865(11) 0.2806(8) 0.9094(6) 0.087(4) Uani 0.314(7) 1 d . P A 2

loop_
_atom_site_aniso_label
_atom_site_aniso_U_11
_atom_site_aniso_U_22
_atom_site_aniso_U_33
_atom_site_aniso_U_23
_atom_site_aniso_U_13
_atom_site_aniso_U_12
Nd1 0.0267(2) 0.0252(2) 0.01008(18) 0.00110(13) 0.00292(13) 0.01193(14)
Br2 0.0392(5) 0.0691(6) 0.0622(6) 0.0406(5) 0.0224(4) 0.0199(4)
Br1 0.0712(7) 0.0626(6) 0.0500(6) 0.0190(5) 0.0176(5) 0.0179(5)
S1A 0.019(2) 0.0359(17) 0.0100(13) -0.0009(12) 0.0023(10) 0.0050(13)
O18 0.027(2) 0.033(2) 0.013(2) -0.0039(18) 0.0036(18) 0.0089(19)
O28 0.040(3) 0.054(3) 0.016(2) 0.014(2) 0.008(2) 0.026(2)
O29 0.043(3) 0.032(2) 0.017(2) 0.0098(19) 0.011(2) 0.014(2)
O19 0.026(2) 0.057(3) 0.012(2) 0.010(2) 0.0034(18) 0.013(2)
F7A 0.055(4) 0.028(3) 0.047(4) 0.012(3) 0.012(3) 0.018(3)
C6 0.041(4) 0.025(3) 0.013(3) 0.001(2) -0.002(3) 0.004(3)
F6A 0.049(4) 0.049(4) 0.044(4) 0.023(3) -0.001(3) -0.003(3)
N31 0.030(3) 0.023(3) 0.018(3) 0.001(2) -0.001(2) 0.006(2)
C14 0.029(3) 0.020(3) 0.013(3) 0.004(2) 0.006(2) 0.009(2)
C27 0.043(4) 0.031(3) 0.016(3) 0.011(3) 0.006(3) 0.020(3)
N21 0.040(3) 0.026(3) 0.017(3) 0.012(2) 0.004(2) 0.009(2)
O4A 0.034(4) 0.036(4) 0.035(4) 0.006(3) 0.009(3) 0.013(3)
N11 0.034(3) 0.037(3) 0.010(2) 0.005(2) 0.004(2) 0.011(2)
C15 0.029(3) 0.030(3) 0.015(3) 0.005(2) 0.006(3) 0.011(3)
C5 0.035(3) 0.019(3) 0.014(3) 0.002(2) 0.000(3) 0.003(3)
C34 0.033(3) 0.024(3) 0.019(3) 0.006(3) 0.006(3) 0.012(3)
C3 0.047(4) 0.025(3) 0.016(3) 0.009(3) 0.000(3) 0.011(3)
C17 0.026(3) 0.020(3) 0.014(3) 0.005(2) 0.003(2) 0.003(2)
C33 0.026(3) 0.022(3) 0.024(3) 0.003(3) 0.004(3) 0.006(2)
C24 0.046(4) 0.032(3) 0.021(3) 0.013(3) 0.010(3) 0.019(3)
C30 0.035(4) 0.019(3) 0.021(3) 0.000(3) -0.001(3) 0.004(3)
C22 0.049(5) 0.077(6) 0.031(4) 0.035(4) 0.016(4) 0.029(4)
C1 0.039(4) 0.037(4) 0.010(3) 0.000(3) 0.001(3) 0.008(3)
C16 0.035(4) 0.033(3) 0.011(3) 0.001(3) 0.007(3) 0.014(3)
O3A 0.032(5) 0.032(4) 0.047(5) 0.017(3) 0.008(4) 0.005(3)
C25 0.044(4) 0.045(4) 0.021(3) 0.019(3) -0.001(3) 0.003(3)
C20 0.051(4) 0.030(4) 0.017(3) 0.007(3) -0.006(3) 0.010(3)
C13 0.030(3) 0.037(4) 0.014(3) 0.001(3) 0.004(3) 0.011(3)
C12 0.031(4) 0.057(5) 0.014(3) 0.001(3) 0.003(3) 0.015(3)
C32 0.028(3) 0.024(3) 0.027(3) 0.005(3) 0.007(3) 0.008(3)
C4 0.039(4) 0.025(3) 0.014(3) 0.004(2) -0.001(3) 0.008(3)
C35 0.029(3) 0.034(4) 0.030(4) 0.006(3) 0.010(3) 0.016(3)
C36 0.025(3) 0.030(3) 0.021(3) -0.001(3) 0.001(3) 0.011(3)
F8A 0.067(5) 0.053(4) 0.029(3) 0.013(3) 0.008(3) 0.018(4)
C26 0.038(4) 0.031(4) 0.034(4) 0.015(3) -0.006(3) 0.000(3)
C23 0.039(4) 0.083(6) 0.042(5) 0.044(5) 0.019(4) 0.031(4)
C2 0.050(4) 0.031(4) 0.014(3) 0.006(3) 0.002(3) 0.018(3)
C10 0.034(4) 0.048(4) 0.009(3) -0.001(3) 0.000(3) 0.007(3)
C9 0.066(6) 0.037(4) 0.038(4) 0.015(4) 0.023(4) 0.007(4)
C7 0.096(8) 0.044(5) 0.035(4) 0.016(4) 0.026(5) 0.042(5)
C8 0.047(4) 0.032(4) 0.018(3) 0.005(3) 0.009(3) 0.008(3)
O2A 0.063(6) 0.058(5) 0.020(4) 0.016(4) 0.013(4) 0.024(4)
C5A 0.037(6) 0.025(5) 0.035(6) 0.008(4) 0.000(5) 0.001(4)
O39 0.031(3) 0.028(2) 0.020(2) -0.0028(18) 0.0055(19) 0.0081(19)
O38 0.039(3) 0.028(2) 0.022(2) -0.0051(19) 0.009(2) 0.014(2)
C37 0.036(4) 0.026(3) 0.017(3) 0.001(3) 0.003(3) 0.014(3)
O2W 0.057(4) 0.051(3) 0.034(3) 0.015(3) 0.011(3) 0.036(3)
O1W 0.062(4) 0.030(3) 0.023(2) 0.007(2) 0.009(2) 0.012(2)
Br3B 0.081(7) 0.108(7) 0.129(8) 0.081(6) 0.053(5) 0.066(5)

loop_
_atom_type_symbol
_atom_type_description
_atom_type_scat_dispersion_real
_atom_type_scat_dispersion_imag
_atom_type_scat_source
C C 0.0181 0.0091 'International Tables Vol C Tables 4.2.6.8 and 6.1.1.4'
H H 0.0000 0.0000 'International Tables Vol C Tables 4.2.6.8 and 6.1.1.4'
Br Br -0.6763 1.2805 'International Tables Vol C Tables 4.2.6.8 and 6.1.1.4'
F F 0.0727 0.0534 'International Tables Vol C Tables 4.2.6.8 and 6.1.1.4'
N N 0.0311 0.0180 'International Tables Vol C Tables 4.2.6.8 and 6.1.1.4'
Nd Nd -3.1807 10.9079 'International Tables Vol C Tables 4.2.6.8 and 6.1.1.4'
O O 0.0492 0.0322 'International Tables Vol C Tables 4.2.6.8 and 6.1.1.4'
S S 0.3331 0.5567 'International Tables Vol C Tables 4.2.6.8 and 6.1.1.4'

loop_
_exptl_crystal_face_index_h
_exptl_crystal_face_index_k
_exptl_crystal_face_index_l
_exptl_crystal_face_perp_dist
-2 0 11 0.0389
1 8 0 0.0509
3 0 9 0.0407
0 -8 -1 0.0772
-3 0 -8 0.0522
-3 -4 11 0.0492
2 5 -11 0.0441
6 -1 -4 0.0294
-6 1 6 0.0286
5 -7 -2 0.0438
-4 7 -5 0.0441
2 0 -12 0.0377

loop_
_geom_angle_atom_site_label_1
_geom_angle_atom_site_label_2
_geom_angle_atom_site_label_3
_geom_angle
_geom_angle_site_symmetry_1
_geom_angle_site_symmetry_3
O18 Nd1 O28 78.46(16) . 2_657
O18 Nd1 O29 147.01(17) . 1_554
O18 Nd1 O29 118.71(14) . 2_657
O18 Nd1 O19 96.54(15) . 2_556
O18 Nd1 C27 98.24(17) . 2_657
O18 Nd1 O39 79.62(16) . 2_667
O18 Nd1 O38 142.15(18) . 1_544
O18 Nd1 O2W 74.67(19) . .
O18 Nd1 O1W 73.28(17) . .
O28 Nd1 O29 47.24(15) 2_657 2_657
O28 Nd1 C27 23.15(19) 2_657 2_657
O28 Nd1 O1W 68.42(19) 2_657 .
O29 Nd1 O28 121.54(17) 1_554 2_657
O29 Nd1 O29 74.34(16) 1_554 2_657
O29 Nd1 O19 84.26(16) 1_554 2_556
O29 Nd1 C27 24.09(17) 2_657 2_657
O29 Nd1 C27 98.42(18) 1_554 2_657
O29 Nd1 O39 79.90(16) 1_554 2_667
O29 Nd1 O2W 74.22(18) 1_554 .
O29 Nd1 O1W 136.32(16) 1_554 .
O19 Nd1 O28 138.95(19) 2_556 2_657
O19 Nd1 O29 141.63(15) 2_556 2_657
O19 Nd1 C27 147.35(19) 2_556 2_657
O19 Nd1 O39 142.22(18) 2_556 2_667
O19 Nd1 O2W 72.3(2) 2_556 .
O19 Nd1 O1W 71.13(18) 2_556 .
O39 Nd1 O28 77.61(18) 2_667 2_657
O39 Nd1 O29 64.93(15) 2_667 2_657
O39 Nd1 C27 69.45(18) 2_667 2_657
O39 Nd1 O2W 70.44(19) 2_667 .
O39 Nd1 O1W 139.83(16) 2_667 .
O38 Nd1 O28 82.23(17) 1_544 2_657
O38 Nd1 O29 65.60(15) 1_544 2_657
O38 Nd1 O29 70.35(17) 1_544 1_554
O38 Nd1 O19 77.42(17) 1_544 2_556
O38 Nd1 C27 73.05(17) 1_544 2_657
O38 Nd1 O39 127.27(17) 1_544 2_667
O38 Nd1 O2W 135.06(18) 1_544 .
O38 Nd1 O1W 69.40(18) 1_544 .
O2W Nd1 O28 141.17(18) . 2_657
O2W Nd1 O29 128.72(18) . 2_657
O2W Nd1 C27 139.9(2) . 2_657
O2W Nd1 O1W 127.3(2) . .
O1W Nd1 O29 103.30(17) . 2_657
O1W Nd1 C27 85.5(2) . 2_657
O4A S1A O2A 114.7(6) . .
O4A S1A C5A 99.7(6) . .
O3A S1A O4A 116.6(6) . .
O3A S1A O2A 119.1(6) . .
O3A S1A C5A 103.9(6) . .
O2A S1A C5A 97.4(6) . .
C17 O18 Nd1 177.8(4) . .
C27 O28 Nd1 105.3(4) . 2_657
Nd1 O29 Nd1 105.66(16) 1_556 2_657
C27 O29 Nd1 84.3(4) . 2_657
C27 O29 Nd1 169.9(5) . 1_556
C17 O19 Nd1 135.3(4) . 2_556
C5 C6 C9 120.4(7) . .
C1 C6 C5 119.1(7) . .
C1 C6 C9 120.6(7) . .
C32 N31 C30 120.4(6) . .
C36 N31 C30 119.0(6) . .
C36 N31 C32 120.4(6) . .
C15 C14 C17 120.5(6) . .
C13 C14 C15 119.1(6) . .
C13 C14 C17 120.5(6) . .
O28 C27 Nd1 51.5(3) . 2_657
O28 C27 O29 123.1(6) . .
O28 C27 C24 118.2(6) . .
O29 C27 Nd1 71.6(4) . 2_657
O29 C27 C24 118.6(7) . .
C24 C27 Nd1 169.6(5) . 2_657
C22 N21 C20 122.0(6) . .
C22 N21 C26 119.9(6) . .
C26 N21 C20 117.9(7) . .
C16 N11 C12 121.4(6) . .
C16 N11 C10 122.1(6) . .
C12 N11 C10 116.4(6) . .
C14 C15 H15 120.6 . .
C16 C15 C14 118.9(6) . .
C16 C15 H15 120.6 . .
C6 C5 C30 120.7(6) . .
C6 C5 C4 121.1(6) . .
C4 C5 C30 117.5(6) . .
C33 C34 C35 119.0(6) . .
C33 C34 C37 122.1(6) . .
C35 C34 C37 118.8(6) . .
C4 C3 C20 118.1(7) . .
C4 C3 C2 120.5(6) . .
C2 C3 C20 120.9(7) . .
O18 C17 C14 117.2(6) . .
O19 C17 O18 126.2(6) . .
O19 C17 C14 116.6(6) . .
C34 C33 H33 120.1 . .
C32 C33 C34 119.9(6) . .
C32 C33 H33 120.1 . .
C25 C24 C27 120.3(7) . .
C25 C24 C23 119.1(7) . .
C23 C24 C27 120.6(7) . .
N31 C30 C5 115.5(6) . .
N31 C30 H30A 108.4 . .
N31 C30 H30B 108.4 . .
C5 C30 H30A 108.4 . .
C5 C30 H30B 108.4 . .
H30A C30 H30B 107.5 . .
N21 C22 H22 119.1 . .
N21 C22 C23 121.9(8) . .
C23 C22 H22 119.1 . .
C6 C1 C2 120.8(7) . .
C6 C1 C10 120.5(7) . .
C2 C1 C10 118.7(7) . .
N11 C16 C15 121.3(6) . .
N11 C16 H16 119.3 . .
C15 C16 H16 119.3 . .
C24 C25 H25 120.3 . .
C24 C25 C26 119.4(7) . .
C26 C25 H25 120.3 . .
N21 C20 C3 115.1(6) . .
N21 C20 H20A 108.5 . .
N21 C20 H20B 108.5 . .
C3 C20 H20A 108.5 . .
C3 C20 H20B 108.5 . .
H20A C20 H20B 107.5 . .
C14 C13 H13 120.2 . .
C14 C13 C12 119.7(6) . .
C12 C13 H13 120.2 . .
N11 C12 C13 119.7(7) . .
N11 C12 H12 120.2 . .
C13 C12 H12 120.2 . .
N31 C32 H32 119.9 . .
C33 C32 N31 120.3(6) . .
C33 C32 H32 119.9 . .
C5 C4 C8 120.7(6) . .
C3 C4 C5 119.1(7) . .
C3 C4 C8 120.2(6) . .
C34 C35 H35 120.3 . .
C36 C35 C34 119.3(6) . .
C36 C35 H35 120.3 . .
N31 C36 C35 121.0(6) . .
N31 C36 H36 119.5 . .
C35 C36 H36 119.5 . .
N21 C26 C25 121.0(8) . .
N21 C26 H26 119.5 . .
C25 C26 H26 119.5 . .
C24 C23 C22 118.7(8) . .
C24 C23 H23 120.7 . .
C22 C23 H23 120.7 . .
C3 C2 C1 119.2(7) . .
C3 C2 C7 121.2(7) . .
C1 C2 C7 119.6(7) . .
N11 C10 H10A 108.7 . .
N11 C10 H10B 108.7 . .
C1 C10 N11 114.1(6) . .
C1 C10 H10A 108.7 . .
C1 C10 H10B 108.7 . .
H10A C10 H10B 107.6 . .
C6 C9 H9A 109.5 . .
C6 C9 H9B 109.5 . .
C6 C9 H9C 109.5 . .
H9A C9 H9B 109.5 . .
H9A C9 H9C 109.5 . .
H9B C9 H9C 109.5 . .
C2 C7 H7A 109.5 . .
C2 C7 H7B 109.5 . .
C2 C7 H7C 109.5 . .
H7A C7 H7B 109.5 . .
H7A C7 H7C 109.5 . .
H7B C7 H7C 109.5 . .
C4 C8 H8A 109.5 . .
C4 C8 H8B 109.5 . .
C4 C8 H8C 109.5 . .
H8A C8 H8B 109.5 . .
H8A C8 H8C 109.5 . .
H8B C8 H8C 109.5 . .
F7A C5A S1A 110.3(8) . .
F7A C5A F8A 104.0(9) . .
F6A C5A S1A 113.5(8) . .
F6A C5A F7A 108.2(9) . .
F6A C5A F8A 108.1(10) . .
F8A C5A S1A 112.2(7) . .
C37 O39 Nd1 132.9(4) . 2_667
C37 O38 Nd1 141.5(5) . 1_566
O39 C37 C34 117.6(6) . .
O39 C37 O38 127.9(6) . .
O38 C37 C34 114.5(6) . .
Nd1 O2W H2WA 110.7 . .
Nd1 O2W H2WB 110.6 . .
H2WA O2W H2WB 108.2 . .
Nd1 O1W H1WA 109.9 . .
Nd1 O1W H1WB 110.2 . .
H1WA O1W H1WB 108.7 . .

loop_
_geom_bond_atom_site_label_1
_geom_bond_atom_site_label_2
_geom_bond_distance
_geom_bond_site_symmetry_2
Nd1 O18 2.383(4) .
Nd1 O28 2.490(5) 2_657
Nd1 O29 2.925(5) 2_657
Nd1 O29 2.431(5) 1_554
Nd1 O19 2.450(4) 2_556
Nd1 C27 3.067(7) 2_657
Nd1 O39 2.470(5) 2_667
Nd1 O38 2.399(4) 1_544
Nd1 O2W 2.480(6) .
Nd1 O1W 2.527(6) .
S1A O4A 1.425(10) .
S1A O3A 1.397(10) .
S1A O2A 1.455(9) .
S1A C5A 1.896(13) .
O18 C17 1.251(8) .
O28 C27 1.250(9) .
O29 C27 1.258(9) .
O19 C17 1.245(8) .
F7A C5A 1.335(14) .
C6 C5 1.400(10) .
C6 C1 1.394(10) .
C6 C9 1.510(11) .
F6A C5A 1.333(13) .
N31 C30 1.506(8) .
N31 C32 1.369(9) .
N31 C36 1.342(9) .
C14 C15 1.390(9) .
C14 C17 1.519(8) .
C14 C13 1.378(10) .
C27 C24 1.502(9) .
N21 C22 1.317(11) .
N21 C20 1.497(8) .
N21 C26 1.341(10) .
N11 C16 1.326(9) .
N11 C12 1.346(9) .
N11 C10 1.512(8) .
C15 H15 0.9500 .
C15 C16 1.368(9) .
C5 C30 1.515(9) .
C5 C4 1.401(10) .
C34 C33 1.377(9) .
C34 C35 1.401(10) .
C34 C37 1.522(9) .
C3 C20 1.506(10) .
C3 C4 1.399(10) .
C3 C2 1.405(11) .
C33 H33 0.9500 .
C33 C32 1.366(9) .
C24 C25 1.373(12) .
C24 C23 1.377(11) .
C30 H30A 0.9900 .
C30 H30B 0.9900 .
C22 H22 0.9500 .
C22 C23 1.392(11) .
C1 C2 1.406(11) .
C1 C10 1.505(10) .
C16 H16 0.9500 .
C25 H25 0.9500 .
C25 C26 1.383(10) .
C20 H20A 0.9900 .
C20 H20B 0.9900 .
C13 H13 0.9500 .
C13 C12 1.382(9) .
C12 H12 0.9500 .
C32 H32 0.9500 .
C4 C8 1.524(10) .
C35 H35 0.9500 .
C35 C36 1.365(10) .
C36 H36 0.9500 .
F8A C5A 1.349(13) .
C26 H26 0.9500 .
C23 H23 0.9500 .
C2 C7 1.507(10) .
C10 H10A 0.9900 .
C10 H10B 0.9900 .
C9 H9A 0.9800 .
C9 H9B 0.9800 .
C9 H9C 0.9800 .
C7 H7A 0.9800 .
C7 H7B 0.9800 .
C7 H7C 0.9800 .
C8 H8A 0.9800 .
C8 H8B 0.9800 .
C8 H8C 0.9800 .
O39 C37 1.243(9) .
O38 C37 1.255(9) .
O2W H2WA 0.8769 .
O2W H2WB 0.8771 .
O1W H1WA 0.8645 .
O1W H1WB 0.8644 .

loop_
_geom_torsion_atom_site_label_1
_geom_torsion_atom_site_label_2
_geom_torsion_atom_site_label_3
_geom_torsion_atom_site_label_4
_geom_torsion
_geom_torsion_site_symmetry_1
_geom_torsion_site_symmetry_4
Nd1 O28 C27 O29 1.6(8) 2_657 .
Nd1 O28 C27 C24 -177.7(5) 2_657 .
Nd1 O29 C27 Nd1 171(3) 1_556 2_657
Nd1 O29 C27 O28 170(2) 1_556 .
Nd1 O29 C27 O28 -1.3(7) 2_657 .
Nd1 O29 C27 C24 178.0(6) 2_657 .
Nd1 O29 C27 C24 -11(3) 1_556 .
Nd1 O19 C17 O18 -2.3(11) 2_556 .
Nd1 O19 C17 C14 179.6(4) 2_556 .
Nd1 C27 C24 C25 155(2) 2_657 .
Nd1 C27 C24 C23 -24(3) 2_657 .
Nd1 O39 C37 C34 175.6(4) 2_667 .
Nd1 O39 C37 O38 -4.4(11) 2_667 .
Nd1 O38 C37 C34 -138.3(6) 1_566 .
Nd1 O38 C37 O39 41.6(12) 1_566 .
O28 C27 C24 C25 165.3(7) . .
O28 C27 C24 C23 -13.7(11) . .
O29 C27 C24 C25 -14.0(10) . .
O29 C27 C24 C23 167.0(8) . .
C6 C5 C30 N31 -101.0(7) . .
C6 C5 C4 C3 -4.1(10) . .
C6 C5 C4 C8 176.3(6) . .
C6 C1 C2 C3 -2.9(11) . .
C6 C1 C2 C7 176.6(8) . .
C6 C1 C10 N11 -97.2(8) . .
C14 C15 C16 N11 -1.5(11) . .
C14 C13 C12 N11 0.4(12) . .
C27 C24 C25 C26 -178.8(7) . .
C27 C24 C23 C22 178.5(8) . .
N21 C22 C23 C24 0.2(15) . .
O4A S1A C5A F7A -176.1(7) . .
O4A S1A C5A F6A 62.3(9) . .
O4A S1A C5A F8A -60.6(9) . .
C15 C14 C17 O18 -179.8(6) . .
C15 C14 C17 O19 -1.5(9) . .
C15 C14 C13 C12 0.1(11) . .
C5 C6 C1 C2 1.5(10) . .
C5 C6 C1 C10 -178.2(6) . .
C34 C33 C32 N31 2.5(10) . .
C34 C35 C36 N31 3.0(11) . .
C17 C14 C15 C16 -179.0(6) . .
C17 C14 C13 C12 179.5(7) . .
C33 C34 C35 C36 -2.5(11) . .
C33 C34 C37 O39 14.5(10) . .
C33 C34 C37 O38 -165.5(6) . .
C24 C25 C26 N21 0.3(13) . .
C30 N31 C32 C33 173.2(6) . .
C30 N31 C36 C35 -176.1(7) . .
C30 C5 C4 C3 166.6(6) . .
C30 C5 C4 C8 -13.0(9) . .
C22 N21 C20 C3 -32.9(11) . .
C22 N21 C26 C25 -0.7(12) . .
C1 C6 C5 C30 -168.4(6) . .
C1 C6 C5 C4 2.0(10) . .
C16 N11 C12 C13 -1.5(12) . .
C16 N11 C10 C1 21.2(10) . .
O3A S1A C5A F7A -55.4(9) . .
O3A S1A C5A F6A -177.0(9) . .
O3A S1A C5A F8A 60.1(10) . .
C25 C24 C23 C22 -0.5(13) . .
C20 N21 C22 C23 -174.7(8) . .
C20 N21 C26 C25 174.6(7) . .
C20 C3 C4 C5 -169.7(6) . .
C20 C3 C4 C8 9.9(10) . .
C20 C3 C2 C1 172.9(7) . .
C20 C3 C2 C7 -6.6(11) . .
C13 C14 C15 C16 0.5(10) . .
C13 C14 C17 O18 0.8(9) . .
C13 C14 C17 O19 179.0(6) . .
C12 N11 C16 C15 2.1(11) . .
C12 N11 C10 C1 -163.2(7) . .
C32 N31 C30 C5 35.9(9) . .
C32 N31 C36 C35 -0.8(11) . .
C4 C5 C30 N31 88.3(8) . .
C4 C3 C20 N21 -93.2(8) . .
C4 C3 C2 C1 0.8(11) . .
C4 C3 C2 C7 -178.7(8) . .
C35 C34 C33 C32 -0.2(10) . .
C35 C34 C37 O39 -163.2(7) . .
C35 C34 C37 O38 16.8(9) . .
C36 N31 C30 C5 -148.8(7) . .
C36 N31 C32 C33 -2.0(10) . .
C26 N21 C22 C23 0.5(14) . .
C26 N21 C20 C3 151.9(7) . .
C23 C24 C25 C26 0.3(12) . .
C2 C3 C20 N21 94.5(8) . .
C2 C3 C4 C5 2.7(10) . .
C2 C3 C4 C8 -177.8(7) . .
C2 C1 C10 N11 83.1(9) . .
C10 N11 C16 C15 177.4(7) . .
C10 N11 C12 C13 -177.0(7) . .
C10 C1 C2 C3 176.8(6) . .
C10 C1 C2 C7 -3.7(11) . .
C9 C6 C5 C30 11.1(10) . .
C9 C6 C5 C4 -178.5(7) . .
C9 C6 C1 C2 -178.0(7) . .
C9 C6 C1 C10 2.3(11) . .
O2A S1A C5A F7A 67.1(9) . .
O2A S1A C5A F6A -54.5(10) . .
O2A S1A C5A F8A -177.4(9) . .
C37 C34 C33 C32 -177.9(6) . .
C37 C34 C35 C36 175.3(7) . .

loop_
_exptl_oxdiff_crystal_face_indexfrac_h
_exptl_oxdiff_crystal_face_indexfrac_k
_exptl_oxdiff_crystal_face_indexfrac_l
_exptl_oxdiff_crystal_face_x
_exptl_oxdiff_crystal_face_y
_exptl_oxdiff_crystal_face_z
-2.0000 -0.0001 11.0002 0.0621 0.8170 -0.4744
0.9998 8.0006 0.0007 -0.8188 0.4796 0.2481
3.0000 0.0003 9.0004 -0.5950 0.4365 -0.7826
0.0002 -8.0005 -1.0007 0.6992 -0.5948 -0.2745
-3.0000 -0.0003 -8.0003 0.5753 -0.3713 0.7240
-2.9999 -4.0004 10.9998 0.5412 0.6022 -0.5559
1.9999 5.0004 -10.9998 -0.4868 -0.4860 0.6826
6.0001 -0.9997 -3.9999 -0.6722 -0.6271 -0.3177
-6.0001 0.9997 6.0000 0.6328 0.7575 0.2005
5.0002 -7.0001 -2.0004 -0.0626 -0.8440 -0.5997
-4.0002 7.0001 -4.9997 0.0611 0.3377 0.9248
2.0000 0.0000 -12.0002 -0.0424 -0.8822 0.5330

loop_
_smtbx_masks_void_nr
_smtbx_masks_void_average_x
_smtbx_masks_void_average_y
_smtbx_masks_void_average_z
_smtbx_masks_void_volume
_smtbx_masks_void_count_electrons
_smtbx_masks_void_content
1 -0.114 0.500 0.500 683.4 230.1 '22x water'
